data_7153354
loop_
_publ_author_name
'Ikonen, Satu'
Nonappa,
'Valkonen, Arto'
'Juvonen, Raija'
'Salo, Hannu'
'Kolehmainen, Erkki'

_publ_section_title
;
 Bile acid-derived mono- and diketals--synthesis, structural
 characterization and self-assembling properties.
;
_journal_issue 12
_journal_name_full 'Organic &amp; biomolecular chemistry'
_journal_page_first 2784
_journal_page_last 2794
_journal_paper_doi 10.1039/c003228j
_journal_volume 8
_journal_year 2010
_chemical_absolute_configuration syn
_chemical_formula_sum 'C31 H44 O4'
_chemical_formula_weight 480.66
_chemical_name_common 'Cyclic 3-ketal of methyl 3-oxo-5\b-cholan-24-oate with benzene-1,2-diol'
_chemical_name_systematic
;
?
;
_space_group_IT_number 1
_symmetry_cell_setting triclinic
_symmetry_space_group_name_Hall 'P 1'
_symmetry_space_group_name_H-M 'P 1'
_atom_sites_solution_hydrogens geom
_atom_sites_solution_primary direct
_atom_sites_solution_secondary difmap
_audit_creation_method SHELXL-97
_cell_angle_alpha 80.080(2)
_cell_angle_beta 85.635(2)
_cell_angle_gamma 88.002(2)
_cell_formula_units_Z 2
_cell_length_a 7.5708(2)
_cell_length_b 11.1245(3)
_cell_length_c 16.1074(5)
_cell_measurement_reflns_used 11926
_cell_measurement_temperature 123(2)
_cell_measurement_theta_max 28.283
_cell_measurement_theta_min 0.407
_cell_volume 1332.10(7)
_computing_cell_refinement 'DENZO-SMN (Otwinowski & Minor, 1997)'
_computing_data_collection 'Collect (Bruker, 2004)'
_computing_data_reduction 'DENZO-SMN (Otwinowski & Minor, 1997)'
_computing_molecular_graphics 'ORTEP-3 (Farrugia, 1997)'
_computing_publication_material 'SHELXL-97; MERCURY (Macrae, <i>et al.</i>, 2006)'
_computing_structure_refinement 'SHELXL-97 (Sheldrick, 1997)'
_computing_structure_solution 'SIR-2002 (Burla, et al., 2003)'
_diffrn_ambient_temperature 123(2)
_diffrn_detector_area_resol_mean 9
_diffrn_measured_fraction_theta_full 0.993
_diffrn_measured_fraction_theta_max 0.993
_diffrn_measurement_device_type 'Bruker Kappa APEX-II'
_diffrn_measurement_method '\f and \w scans'
_diffrn_radiation_monochromator graphite
_diffrn_radiation_source 'fine-focus sealed tube'
_diffrn_radiation_type MoK\a
_diffrn_radiation_wavelength 0.71073
_diffrn_reflns_av_R_equivalents 0.0545
_diffrn_reflns_av_sigmaI/netI 0.0877
_diffrn_reflns_limit_h_max 9
_diffrn_reflns_limit_h_min -10
_diffrn_reflns_limit_k_max 12
_diffrn_reflns_limit_k_min -14
_diffrn_reflns_limit_l_max 21
_diffrn_reflns_limit_l_min -21
_diffrn_reflns_number 10657
_diffrn_reflns_theta_full 28.27
_diffrn_reflns_theta_max 28.27
_diffrn_reflns_theta_min 1.86
_exptl_absorpt_coefficient_mu 0.077
_exptl_absorpt_correction_type none
_exptl_crystal_colour colourless
_exptl_crystal_density_diffrn 1.198
_exptl_crystal_density_method 'not measured'
_exptl_crystal_description plate
_exptl_crystal_F_000 524
_exptl_crystal_size_max 0.25
_exptl_crystal_size_mid 0.20
_exptl_crystal_size_min 0.20
_refine_diff_density_max 0.286
_refine_diff_density_min -0.288
_refine_diff_density_rms 0.062
_refine_ls_extinction_method none
_refine_ls_goodness_of_fit_ref 1.079
_refine_ls_hydrogen_treatment constr
_refine_ls_matrix_type full
_refine_ls_number_parameters 631
_refine_ls_number_reflns 6565
_refine_ls_number_restraints 3
_refine_ls_restrained_S_all 1.079
_refine_ls_R_factor_all 0.1159
_refine_ls_R_factor_gt 0.0728
_refine_ls_shift/su_max 0.000
_refine_ls_shift/su_mean 0.000
_refine_ls_structure_factor_coef Fsqd
_refine_ls_weighting_details 'calc w=1/[\s^2^(Fo^2^)+(0.0095P)^2^+1.5180P] where P=(Fo^2^+2Fc^2^)/3'
_refine_ls_weighting_scheme calc
_refine_ls_wR_factor_gt 0.1176
_refine_ls_wR_factor_ref 0.1341
_reflns_number_gt 4706
_reflns_number_total 6565
_reflns_threshold_expression >2sigma(I)
_cod_data_source_file c003228j.txt
_cod_data_source_block 7a
_cod_original_sg_symbol_H-M P1
_cod_database_code 7153354

loop_
_symmetry_equiv_pos_as_xyz
'x, y, z'

loop_
_atom_site_label
_atom_site_type_symbol
_atom_site_fract_x
_atom_site_fract_y
_atom_site_fract_z
_atom_site_U_iso_or_equiv
_atom_site_adp_type
_atom_site_occupancy
_atom_site_symmetry_multiplicity
_atom_site_calc_flag
_atom_site_refinement_flags
O1 O 0.0534(4) 0.5716(3) 0.0660(2) 0.0238(7) Uani 1 1 d .
O2 O 0.0977(5) 0.3614(3) 0.0937(2) 0.0262(8) Uani 1 1 d .
O24 O -0.1282(5) -0.1284(3) 0.8723(2) 0.0344(9) Uani 1 1 d .
O25 O -0.1598(5) -0.0243(3) 0.9798(2) 0.0374(9) Uani 1 1 d .
C1 C 0.1441(6) 0.5900(4) 0.2385(3) 0.0206(10) Uani 1 1 d .
H1A H 0.1438 0.6667 0.1969 0.025 Uiso 1 1 calc R
H1B H 0.2355 0.5965 0.2782 0.025 Uiso 1 1 calc R
C2 C 0.1949(6) 0.4844(4) 0.1919(3) 0.0225(10) Uani 1 1 d .
H2A H 0.3096 0.5009 0.1587 0.027 Uiso 1 1 calc R
H2B H 0.2091 0.4085 0.2333 0.027 Uiso 1 1 calc R
C3 C 0.0540(6) 0.4679(4) 0.1336(3) 0.0221(10) Uani 1 1 d .
C4 C -0.1291(6) 0.4546(4) 0.1780(3) 0.0200(9) Uani 1 1 d .
H4A H -0.1342 0.3761 0.2178 0.024 Uiso 1 1 calc R
H4B H -0.2166 0.4523 0.1357 0.024 Uiso 1 1 calc R
C5 C -0.1801(6) 0.5594(4) 0.2270(3) 0.0203(10) Uani 1 1 d .
H5 H -0.1865 0.6362 0.1845 0.024 Uiso 1 1 calc R
C6 C -0.3666(6) 0.5385(4) 0.2718(3) 0.0226(10) Uani 1 1 d .
H6A H -0.4094 0.6137 0.2927 0.027 Uiso 1 1 calc R
H6B H -0.4493 0.5215 0.2307 0.027 Uiso 1 1 calc R
C7 C -0.3667(6) 0.4325(4) 0.3456(3) 0.0233(10) Uani 1 1 d .
H7A H -0.3395 0.3556 0.3236 0.028 Uiso 1 1 calc R
H7B H -0.4863 0.4261 0.3752 0.028 Uiso 1 1 calc R
C8 C -0.2317(6) 0.4480(4) 0.4084(3) 0.0208(10) Uani 1 1 d .
H8 H -0.2672 0.5218 0.4339 0.025 Uiso 1 1 calc R
C9 C -0.0437(6) 0.4681(4) 0.3633(3) 0.0201(10) Uani 1 1 d .
H9 H -0.0136 0.3935 0.3378 0.024 Uiso 1 1 calc R
C10 C -0.0390(6) 0.5774(4) 0.2884(3) 0.0203(10) Uani 1 1 d .
C11 C 0.0951(6) 0.4731(4) 0.4269(3) 0.0236(10) Uani 1 1 d .
H11A H 0.0753 0.5489 0.4511 0.028 Uiso 1 1 calc R
H11B H 0.2142 0.4768 0.3967 0.028 Uiso 1 1 calc R
C12 C 0.0908(6) 0.3630(4) 0.4995(3) 0.0238(11) Uani 1 1 d .
H12A H 0.1235 0.2877 0.4764 0.029 Uiso 1 1 calc R
H12B H 0.1789 0.3738 0.5398 0.029 Uiso 1 1 calc R
C13 C -0.0940(6) 0.3496(4) 0.5460(3) 0.0186(10) Uani 1 1 d .
C14 C -0.2265(6) 0.3386(4) 0.4792(3) 0.0216(10) Uani 1 1 d .
H14 H -0.1836 0.2677 0.4521 0.026 Uiso 1 1 calc R
C15 C -0.3992(6) 0.2990(4) 0.5309(3) 0.0223(10) Uani 1 1 d .
H15A H -0.4721 0.2521 0.4998 0.027 Uiso 1 1 calc R
H15B H -0.4693 0.3704 0.5451 0.027 Uiso 1 1 calc R
C16 C -0.3351(6) 0.2178(5) 0.6115(3) 0.0274(11) Uani 1 1 d .
H16A H -0.3679 0.1320 0.6133 0.033 Uiso 1 1 calc R
H16B H -0.3907 0.2460 0.6626 0.033 Uiso 1 1 calc R
C17 C -0.1299(6) 0.2277(4) 0.6086(3) 0.0206(10) Uani 1 1 d .
H17 H -0.0772 0.1599 0.5806 0.025 Uiso 1 1 calc R
C18 C -0.1379(6) 0.4581(4) 0.5916(3) 0.0226(10) Uani 1 1 d .
H18A H -0.2558 0.4482 0.6212 0.034 Uiso 1 1 calc R
H18B H -0.1365 0.5339 0.5502 0.034 Uiso 1 1 calc R
H18C H -0.0496 0.4618 0.6324 0.034 Uiso 1 1 calc R
C19 C -0.0759(6) 0.7000(4) 0.3205(3) 0.0247(10) Uani 1 1 d .
H19A H -0.1910 0.6974 0.3529 0.037 Uiso 1 1 calc R
H19B H -0.0771 0.7668 0.2722 0.037 Uiso 1 1 calc R
H19C H 0.0173 0.7134 0.3568 0.037 Uiso 1 1 calc R
C20 C -0.0570(6) 0.2128(4) 0.6966(3) 0.0224(10) Uani 1 1 d .
H20 H -0.1075 0.2814 0.7243 0.027 Uiso 1 1 calc R
C21 C 0.1452(7) 0.2218(5) 0.6907(3) 0.0289(11) Uani 1 1 d .
H21A H 0.1801 0.2995 0.6557 0.043 Uiso 1 1 calc R
H21B H 0.1988 0.1541 0.6652 0.043 Uiso 1 1 calc R
H21C H 0.1859 0.2175 0.7475 0.043 Uiso 1 1 calc R
C22 C -0.1189(6) 0.0927(4) 0.7519(3) 0.0253(11) Uani 1 1 d .
H22A H -0.2461 0.0827 0.7452 0.030 Uiso 1 1 calc R
H22B H -0.0525 0.0236 0.7320 0.030 Uiso 1 1 calc R
C23 C -0.0920(7) 0.0882(4) 0.8453(3) 0.0292(11) Uani 1 1 d .
H23A H 0.0319 0.1093 0.8511 0.035 Uiso 1 1 calc R
H23B H -0.1705 0.1507 0.8669 0.035 Uiso 1 1 calc R
C24 C -0.1296(7) -0.0338(5) 0.8983(3) 0.0275(11) Uani 1 1 d .
C25 C -0.1875(8) -0.1397(5) 1.0379(4) 0.0431(15) Uani 1 1 d .
H25A H -0.2077 -0.1237 1.0958 0.065 Uiso 1 1 calc R
H25B H -0.0825 -0.1930 1.0338 0.065 Uiso 1 1 calc R
H25C H -0.2910 -0.1798 1.0229 0.065 Uiso 1 1 calc R
C26 C 0.0442(6) 0.5249(4) -0.0080(3) 0.0222(10) Uani 1 1 d .
C27 C 0.0722(6) 0.3997(4) 0.0090(3) 0.0238(10) Uani 1 1 d .
C28 C 0.0751(7) 0.3290(5) -0.0531(3) 0.0286(11) Uani 1 1 d .
H28 H 0.0958 0.2432 -0.0417 0.034 Uiso 1 1 calc R
C29 C 0.0456(7) 0.3911(5) -0.1341(3) 0.0358(13) Uani 1 1 d .
H29 H 0.0453 0.3462 -0.1791 0.043 Uiso 1 1 calc R
C30 C 0.0170(7) 0.5161(5) -0.1505(3) 0.0347(13) Uani 1 1 d .
H30 H -0.0015 0.5547 -0.2066 0.042 Uiso 1 1 calc R
C31 C 0.0145(7) 0.5870(5) -0.0870(3) 0.0278(11) Uani 1 1 d .
H31 H -0.0064 0.6728 -0.0978 0.033 Uiso 1 1 calc R
O1A O 0.4203(4) -0.2308(3) 0.8453(2) 0.0270(8) Uani 1 1 d .
O2A O 0.4612(5) -0.0229(3) 0.7990(2) 0.0259(7) Uani 1 1 d .
O24A O 0.5261(5) 0.4534(3) 0.0395(2) 0.0335(9) Uani 1 1 d .
O25A O 0.5671(5) 0.3487(3) -0.0679(2) 0.0353(9) Uani 1 1 d .
C1A C 0.5684(6) -0.2772(4) 0.6743(3) 0.0201(10) Uani 1 1 d .
H1C H 0.5491 -0.3500 0.7186 0.024 Uiso 1 1 calc R
H1D H 0.6760 -0.2934 0.6386 0.024 Uiso 1 1 calc R
C2A C 0.6013(6) -0.1678(4) 0.7167(3) 0.0219(10) Uani 1 1 d .
H2C H 0.7014 -0.1872 0.7533 0.026 Uiso 1 1 calc R
H2D H 0.6335 -0.0965 0.6731 0.026 Uiso 1 1 calc R
C3A C 0.4385(7) -0.1374(4) 0.7689(3) 0.0248(11) Uani 1 1 d .
C4A C 0.2702(6) -0.1277(4) 0.7236(3) 0.0226(10) Uani 1 1 d .
H4C H 0.2707 -0.0504 0.6826 0.027 Uiso 1 1 calc R
H4D H 0.1684 -0.1233 0.7654 0.027 Uiso 1 1 calc R
C5A C 0.2421(6) -0.2330(4) 0.6765(3) 0.0210(10) Uani 1 1 d .
H5A H 0.2202 -0.3078 0.7199 0.025 Uiso 1 1 calc R
C6A C 0.0763(6) -0.2079(4) 0.6263(3) 0.0245(10) Uani 1 1 d .
H6C H -0.0244 -0.1860 0.6641 0.029 Uiso 1 1 calc R
H6D H 0.0459 -0.2832 0.6061 0.029 Uiso 1 1 calc R
C7A C 0.1032(6) -0.1042(4) 0.5501(3) 0.0237(10) Uani 1 1 d .
H7C H -0.0032 -0.0959 0.5173 0.028 Uiso 1 1 calc R
H7D H 0.1168 -0.0264 0.5707 0.028 Uiso 1 1 calc R
C8A C 0.2660(6) -0.1272(4) 0.4923(3) 0.0189(9) Uani 1 1 d .
H8A H 0.2451 -0.2007 0.4667 0.023 Uiso 1 1 calc R
C9A C 0.4332(6) -0.1521(4) 0.5434(3) 0.0164(9) Uani 1 1 d .
H9A H 0.4484 -0.0776 0.5689 0.020 Uiso 1 1 calc R
C10A C 0.4080(6) -0.2600(4) 0.6188(3) 0.0193(10) Uani 1 1 d .
C11A C 0.6003(6) -0.1646(4) 0.4855(3) 0.0211(10) Uani 1 1 d .
H11C H 0.5946 -0.2408 0.4620 0.025 Uiso 1 1 calc R
H11D H 0.7049 -0.1715 0.5195 0.025 Uiso 1 1 calc R
C12A C 0.6254(6) -0.0565(4) 0.4118(3) 0.0228(10) Uani 1 1 d .
H12C H 0.6460 0.0185 0.4347 0.027 Uiso 1 1 calc R
H12D H 0.7312 -0.0727 0.3750 0.027 Uiso 1 1 calc R
C13A C 0.4627(6) -0.0363(4) 0.3592(3) 0.0169(9) Uani 1 1 d .
C14A C 0.3012(6) -0.0182(4) 0.4208(3) 0.0195(10) Uani 1 1 d .
H14A H 0.3296 0.0517 0.4487 0.023 Uiso 1 1 calc R
C15A C 0.1522(6) 0.0272(4) 0.3641(3) 0.0236(10) Uani 1 1 d .
H15C H 0.0646 0.0777 0.3924 0.028 Uiso 1 1 calc R
H15D H 0.0909 -0.0420 0.3485 0.028 Uiso 1 1 calc R
C16A C 0.2485(6) 0.1047(4) 0.2849(3) 0.0257(10) Uani 1 1 d .
H16C H 0.2138 0.1920 0.2813 0.031 Uiso 1 1 calc R
H16D H 0.2170 0.0771 0.2328 0.031 Uiso 1 1 calc R
C17A C 0.4517(6) 0.0863(4) 0.2952(3) 0.0193(9) Uani 1 1 d .
H17A H 0.4886 0.1525 0.3247 0.023 Uiso 1 1 calc R
C18A C 0.4397(6) -0.1449(4) 0.3129(3) 0.0227(10) Uani 1 1 d .
H18D H 0.5445 -0.1532 0.2745 0.034 Uiso 1 1 calc R
H18E H 0.3344 -0.1303 0.2805 0.034 Uiso 1 1 calc R
H18F H 0.4257 -0.2201 0.3545 0.034 Uiso 1 1 calc R
C19A C 0.3859(7) -0.3824(4) 0.5875(3) 0.0261(11) Uani 1 1 d .
H19D H 0.4903 -0.3987 0.5509 0.039 Uiso 1 1 calc R
H19E H 0.2799 -0.3772 0.5555 0.039 Uiso 1 1 calc R
H19F H 0.3734 -0.4486 0.6361 0.039 Uiso 1 1 calc R
C20A C 0.5631(6) 0.0983(4) 0.2107(3) 0.0203(9) Uani 1 1 d .
H20A H 0.5267 0.0332 0.1801 0.024 Uiso 1 1 calc R
C21A C 0.7627(6) 0.0819(5) 0.2216(3) 0.0298(12) Uani 1 1 d .
H21D H 0.8273 0.0898 0.1659 0.045 Uiso 1 1 calc R
H21E H 0.7866 0.0008 0.2541 0.045 Uiso 1 1 calc R
H21F H 0.8014 0.1445 0.2517 0.045 Uiso 1 1 calc R
C22A C 0.5234(6) 0.2234(4) 0.1560(3) 0.0235(10) Uani 1 1 d .
H22C H 0.3942 0.2316 0.1499 0.028 Uiso 1 1 calc R
H22D H 0.5569 0.2887 0.1861 0.028 Uiso 1 1 calc R
C23A C 0.6198(6) 0.2430(4) 0.0677(3) 0.0252(10) Uani 1 1 d .
H23C H 0.7491 0.2433 0.0733 0.030 Uiso 1 1 calc R
H23D H 0.5950 0.1743 0.0390 0.030 Uiso 1 1 calc R
C24A C 0.5641(6) 0.3606(5) 0.0147(3) 0.0258(11) Uani 1 1 d .
C25A C 0.5270(9) 0.4602(6) -0.1252(4) 0.0455(15) Uani 1 1 d .
H25D H 0.5323 0.4436 -0.1832 0.068 Uiso 1 1 calc R
H25E H 0.6138 0.5220 -0.1214 0.068 Uiso 1 1 calc R
H25F H 0.4079 0.4903 -0.1098 0.068 Uiso 1 1 calc R
C26A C 0.3838(6) -0.1672(5) 0.9118(3) 0.0291(11) Uani 1 1 d .
C27A C 0.4072(6) -0.0438(5) 0.8834(3) 0.0267(11) Uani 1 1 d .
C28A C 0.3825(7) 0.0408(5) 0.9363(3) 0.0328(12) Uani 1 1 d .
H28A H 0.4005 0.1254 0.9168 0.039 Uiso 1 1 calc R
C29A C 0.3295(8) -0.0048(6) 1.0201(4) 0.0425(15) Uani 1 1 d .
H29A H 0.3070 0.0506 1.0586 0.051 Uiso 1 1 calc R
C30A C 0.3087(8) -0.1277(6) 1.0488(4) 0.0467(16) Uani 1 1 d .
H30A H 0.2756 -0.1557 1.1068 0.056 Uiso 1 1 calc R
C31A C 0.3362(7) -0.2123(5) 0.9930(3) 0.0366(13) Uani 1 1 d .
H31A H 0.3216 -0.2974 1.0120 0.044 Uiso 1 1 calc R

loop_
_atom_site_aniso_label
_atom_site_aniso_U_11
_atom_site_aniso_U_22
_atom_site_aniso_U_33
_atom_site_aniso_U_23
_atom_site_aniso_U_13
_atom_site_aniso_U_12
O1 0.0282(18) 0.0191(16) 0.0242(18) -0.0046(13) -0.0013(15) -0.0005(14)
O2 0.034(2) 0.0218(17) 0.0234(19) -0.0057(14) -0.0020(15) 0.0028(15)
O24 0.052(2) 0.0236(19) 0.027(2) 0.0000(15) -0.0072(17) -0.0029(17)
O25 0.049(2) 0.030(2) 0.031(2) -0.0014(16) 0.0003(18) 0.0025(18)
C1 0.020(2) 0.021(2) 0.022(2) -0.0065(19) 0.0000(19) -0.0033(19)
C2 0.019(2) 0.027(3) 0.022(3) -0.006(2) -0.0003(19) -0.003(2)
C3 0.026(3) 0.019(2) 0.022(3) -0.0077(19) 0.001(2) 0.0028(19)
C4 0.021(2) 0.024(2) 0.017(2) -0.0050(18) -0.0030(18) -0.0042(19)
C5 0.019(2) 0.016(2) 0.025(3) -0.0004(18) -0.0058(19) 0.0006(18)
C6 0.015(2) 0.030(3) 0.024(2) -0.008(2) -0.0019(19) 0.0024(19)
C7 0.016(2) 0.030(3) 0.025(3) -0.006(2) -0.002(2) -0.003(2)
C8 0.013(2) 0.022(2) 0.028(3) -0.0051(19) -0.0033(19) -0.0032(18)
C9 0.013(2) 0.023(2) 0.024(3) -0.0047(19) -0.0028(18) 0.0017(18)
C10 0.017(2) 0.016(2) 0.029(3) -0.0060(19) -0.0048(19) 0.0006(18)
C11 0.013(2) 0.033(3) 0.024(3) -0.004(2) -0.0019(19) -0.005(2)
C12 0.017(2) 0.027(3) 0.028(3) -0.003(2) -0.006(2) 0.001(2)
C13 0.014(2) 0.018(2) 0.025(3) -0.0071(18) -0.0011(19) 0.0006(18)
C14 0.016(2) 0.021(2) 0.030(3) -0.008(2) -0.004(2) -0.0009(19)
C15 0.016(2) 0.022(2) 0.028(3) -0.0019(19) -0.0037(19) -0.0030(18)
C16 0.024(3) 0.028(3) 0.030(3) -0.003(2) -0.002(2) -0.008(2)
C17 0.020(2) 0.019(2) 0.024(3) -0.0066(18) -0.0037(19) 0.0013(19)
C18 0.023(2) 0.018(2) 0.027(3) -0.0064(19) -0.002(2) -0.0010(19)
C19 0.029(3) 0.019(2) 0.027(3) -0.0069(19) -0.002(2) -0.002(2)
C20 0.024(2) 0.017(2) 0.027(3) -0.0050(19) -0.003(2) 0.0018(19)
C21 0.031(3) 0.027(3) 0.029(3) -0.002(2) -0.007(2) -0.002(2)
C22 0.023(3) 0.020(2) 0.032(3) -0.005(2) -0.002(2) 0.003(2)
C23 0.040(3) 0.020(2) 0.027(3) 0.000(2) -0.002(2) -0.002(2)
C24 0.022(2) 0.032(3) 0.029(3) -0.005(2) -0.002(2) 0.000(2)
C25 0.051(4) 0.041(3) 0.031(3) 0.008(3) 0.002(3) 0.006(3)
C26 0.016(2) 0.026(2) 0.027(3) -0.012(2) 0.0002(19) -0.0041(19)
C27 0.022(2) 0.028(3) 0.022(3) -0.006(2) 0.000(2) -0.004(2)
C28 0.034(3) 0.026(3) 0.028(3) -0.012(2) 0.002(2) -0.007(2)
C29 0.045(3) 0.046(3) 0.019(3) -0.011(2) 0.003(2) -0.017(3)
C30 0.041(3) 0.043(3) 0.022(3) -0.005(2) -0.002(2) -0.018(3)
C31 0.028(3) 0.029(3) 0.026(3) -0.001(2) -0.002(2) -0.004(2)
O1A 0.0305(19) 0.0273(18) 0.0218(19) -0.0006(14) 0.0009(15) -0.0037(15)
O2A 0.0332(19) 0.0212(17) 0.0236(18) -0.0064(14) 0.0036(15) -0.0033(14)
O24A 0.042(2) 0.0240(19) 0.033(2) -0.0019(16) -0.0027(17) 0.0013(16)
O25A 0.047(2) 0.036(2) 0.0207(19) 0.0011(16) -0.0046(16) 0.0025(18)
C1A 0.015(2) 0.020(2) 0.025(3) -0.0029(19) -0.0005(19) 0.0024(18)
C2A 0.021(2) 0.024(2) 0.021(2) -0.0039(19) -0.0025(19) -0.0046(19)
C3A 0.030(3) 0.021(2) 0.022(3) -0.0011(19) 0.000(2) -0.005(2)
C4A 0.022(2) 0.025(2) 0.019(2) -0.0039(19) 0.0044(19) 0.001(2)
C5A 0.014(2) 0.022(2) 0.025(3) -0.0003(19) 0.0016(19) -0.0014(18)
C6A 0.019(2) 0.026(3) 0.029(3) -0.005(2) 0.003(2) -0.002(2)
C7A 0.015(2) 0.026(2) 0.029(3) -0.006(2) 0.0018(19) 0.0014(19)
C8A 0.016(2) 0.018(2) 0.022(2) -0.0047(18) 0.0008(18) -0.0026(18)
C9A 0.014(2) 0.015(2) 0.020(2) -0.0035(17) -0.0033(17) -0.0010(17)
C10A 0.016(2) 0.021(2) 0.020(2) -0.0010(18) 0.0024(18) -0.0009(18)
C11A 0.016(2) 0.025(2) 0.020(2) 0.0028(19) -0.0009(19) 0.0006(19)
C12A 0.015(2) 0.029(3) 0.022(3) 0.002(2) -0.0012(19) 0.002(2)
C13A 0.013(2) 0.016(2) 0.022(2) -0.0008(17) -0.0034(18) -0.0010(17)
C14A 0.014(2) 0.020(2) 0.025(3) -0.0043(19) -0.0016(19) -0.0020(18)
C15A 0.017(2) 0.027(3) 0.024(3) 0.0023(19) -0.0001(19) 0.0044(19)
C16A 0.020(2) 0.026(3) 0.030(3) 0.000(2) -0.004(2) 0.004(2)
C17A 0.019(2) 0.014(2) 0.023(2) 0.0007(17) -0.0006(19) -0.0004(18)
C18A 0.025(2) 0.019(2) 0.024(3) -0.0042(19) -0.003(2) 0.002(2)
C19A 0.028(3) 0.018(2) 0.032(3) -0.002(2) -0.002(2) -0.003(2)
C20A 0.023(2) 0.019(2) 0.018(2) -0.0003(18) -0.0045(19) 0.0016(18)
C21A 0.024(3) 0.036(3) 0.025(3) 0.007(2) 0.001(2) 0.005(2)
C22A 0.025(3) 0.023(2) 0.022(3) -0.0046(19) -0.001(2) -0.004(2)
C23A 0.024(3) 0.027(3) 0.024(3) -0.003(2) -0.002(2) 0.002(2)
C24A 0.022(3) 0.029(3) 0.024(3) 0.002(2) -0.003(2) -0.005(2)
C25A 0.062(4) 0.041(3) 0.029(3) 0.009(3) -0.005(3) -0.002(3)
C26A 0.023(3) 0.040(3) 0.025(3) -0.007(2) -0.002(2) -0.006(2)
C27A 0.022(3) 0.033(3) 0.025(3) -0.005(2) 0.001(2) -0.007(2)
C28A 0.027(3) 0.042(3) 0.033(3) -0.016(2) 0.000(2) -0.004(2)
C29A 0.038(3) 0.064(4) 0.032(3) -0.024(3) -0.001(3) -0.015(3)
C30A 0.044(4) 0.075(5) 0.023(3) -0.011(3) 0.006(3) -0.030(3)
C31A 0.039(3) 0.047(3) 0.025(3) -0.004(2) 0.000(2) -0.022(3)

loop_
_atom_type_symbol
_atom_type_description
_atom_type_scat_dispersion_real
_atom_type_scat_dispersion_imag
_atom_type_scat_source
C C 0.0033 0.0016 'International Tables Vol C Tables 4.2.6.8 and 6.1.1.4'
H H 0.0000 0.0000 'International Tables Vol C Tables 4.2.6.8 and 6.1.1.4'
O O 0.0106 0.0060 'International Tables Vol C Tables 4.2.6.8 and 6.1.1.4'

loop_
_geom_angle_atom_site_label_1
_geom_angle_atom_site_label_2
_geom_angle_atom_site_label_3
_geom_angle
C26 O1 C3 106.4(3)
C27 O2 C3 105.1(3)
C24 O25 C25 115.4(4)
C2 C1 C10 114.1(4)
C2 C1 H1A 108.7
C10 C1 H1A 108.7
C2 C1 H1B 108.7
C10 C1 H1B 108.7
H1A C1 H1B 107.6
C3 C2 C1 110.3(4)
C3 C2 H2A 109.6
C1 C2 H2A 109.6
C3 C2 H2B 109.6
C1 C2 H2B 109.6
H2A C2 H2B 108.1
O1 C3 O2 106.2(3)
O1 C3 C2 109.0(4)
O2 C3 C2 109.9(4)
O1 C3 C4 109.1(4)
O2 C3 C4 109.3(4)
C2 C3 C4 113.0(4)
C3 C4 C5 112.5(4)
C3 C4 H4A 109.1
C5 C4 H4A 109.1
C3 C4 H4B 109.1
C5 C4 H4B 109.1
H4A C4 H4B 107.8
C4 C5 C6 109.6(4)
C4 C5 C10 112.3(4)
C6 C5 C10 112.6(4)
C4 C5 H5 107.4
C6 C5 H5 107.4
C10 C5 H5 107.4
C7 C6 C5 111.7(4)
C7 C6 H6A 109.3
C5 C6 H6A 109.3
C7 C6 H6B 109.3
C5 C6 H6B 109.3
H6A C6 H6B 107.9
C6 C7 C8 112.2(4)
C6 C7 H7A 109.2
C8 C7 H7A 109.2
C6 C7 H7B 109.2
C8 C7 H7B 109.2
H7A C7 H7B 107.9
C14 C8 C7 111.7(4)
C14 C8 C9 109.5(4)
C7 C8 C9 110.9(4)
C14 C8 H8 108.2
C7 C8 H8 108.2
C9 C8 H8 108.2
C11 C9 C8 111.3(4)
C11 C9 C10 114.2(4)
C8 C9 C10 112.6(4)
C11 C9 H9 106.1
C8 C9 H9 106.1
C10 C9 H9 106.1
C1 C10 C19 105.8(4)
C1 C10 C5 108.5(4)
C19 C10 C5 109.6(4)
C1 C10 C9 112.5(4)
C19 C10 C9 111.1(4)
C5 C10 C9 109.3(3)
C9 C11 C12 113.4(4)
C9 C11 H11A 108.9
C12 C11 H11A 108.9
C9 C11 H11B 108.9
C12 C11 H11B 108.9
H11A C11 H11B 107.7
C13 C12 C11 111.0(4)
C13 C12 H12A 109.4
C11 C12 H12A 109.4
C13 C12 H12B 109.4
C11 C12 H12B 109.4
H12A C12 H12B 108.0
C18 C13 C12 110.4(4)
C18 C13 C14 112.6(4)
C12 C13 C14 107.0(4)
C18 C13 C17 109.7(4)
C12 C13 C17 116.8(4)
C14 C13 C17 100.0(3)
C8 C14 C15 118.7(4)
C8 C14 C13 114.2(4)
C15 C14 C13 104.6(4)
C8 C14 H14 106.1
C15 C14 H14 106.1
C13 C14 H14 106.1
C14 C15 C16 103.5(4)
C14 C15 H15A 111.1
C16 C15 H15A 111.1
C14 C15 H15B 111.1
C16 C15 H15B 111.1
H15A C15 H15B 109.0
C15 C16 C17 107.6(4)
C15 C16 H16A 110.2
C17 C16 H16A 110.2
C15 C16 H16B 110.2
C17 C16 H16B 110.2
H16A C16 H16B 108.5
C20 C17 C16 113.6(4)
C20 C17 C13 118.0(4)
C16 C17 C13 102.9(4)
C20 C17 H17 107.2
C16 C17 H17 107.2
C13 C17 H17 107.2
C13 C18 H18A 109.5
C13 C18 H18B 109.5
H18A C18 H18B 109.5
C13 C18 H18C 109.5
H18A C18 H18C 109.5
H18B C18 H18C 109.5
C10 C19 H19A 109.5
C10 C19 H19B 109.5
H19A C19 H19B 109.5
C10 C19 H19C 109.5
H19A C19 H19C 109.5
H19B C19 H19C 109.5
C21 C20 C22 111.5(4)
C21 C20 C17 111.8(4)
C22 C20 C17 110.7(4)
C21 C20 H20 107.5
C22 C20 H20 107.5
C17 C20 H20 107.5
C20 C21 H21A 109.5
C20 C21 H21B 109.5
H21A C21 H21B 109.5
C20 C21 H21C 109.5
H21A C21 H21C 109.5
H21B C21 H21C 109.5
C23 C22 C20 112.8(4)
C23 C22 H22A 109.0
C20 C22 H22A 109.0
C23 C22 H22B 109.0
C20 C22 H22B 109.0
H22A C22 H22B 107.8
C24 C23 C22 113.4(4)
C24 C23 H23A 108.9
C22 C23 H23A 108.9
C24 C23 H23B 108.9
C22 C23 H23B 108.9
H23A C23 H23B 107.7
O24 C24 O25 123.9(5)
O24 C24 C23 125.0(5)
O25 C24 C23 111.0(4)
O25 C25 H25A 109.5
O25 C25 H25B 109.5
H25A C25 H25B 109.5
O25 C25 H25C 109.5
H25A C25 H25C 109.5
H25B C25 H25C 109.5
C31 C26 C27 122.9(4)
C31 C26 O1 128.2(4)
C27 C26 O1 108.9(4)
C28 C27 O2 127.4(4)
C28 C27 C26 121.9(5)
O2 C27 C26 110.6(4)
C27 C28 C29 115.8(5)
C27 C28 H28 122.1
C29 C28 H28 122.1
C30 C29 C28 121.9(5)
C30 C29 H29 119.1
C28 C29 H29 119.1
C29 C30 C31 121.9(5)
C29 C30 H30 119.1
C31 C30 H30 119.1
C26 C31 C30 115.6(5)
C26 C31 H31 122.2
C30 C31 H31 122.2
C26A O1A C3A 105.6(4)
C27A O2A C3A 106.1(4)
C24A O25A C25A 114.8(4)
C2A C1A C10A 114.3(4)
C2A C1A H1C 108.7
C10A C1A H1C 108.7
C2A C1A H1D 108.7
C10A C1A H1D 108.7
H1C C1A H1D 107.6
C3A C2A C1A 110.3(4)
C3A C2A H2C 109.6
C1A C2A H2C 109.6
C3A C2A H2D 109.6
C1A C2A H2D 109.6
H2C C2A H2D 108.1
O2A C3A O1A 105.4(4)
O2A C3A C2A 110.1(4)
O1A C3A C2A 108.3(4)
O2A C3A C4A 108.5(4)
O1A C3A C4A 109.7(4)
C2A C3A C4A 114.4(4)
C3A C4A C5A 114.8(4)
C3A C4A H4C 108.6
C5A C4A H4C 108.6
C3A C4A H4D 108.6
C5A C4A H4D 108.6
H4C C4A H4D 107.5
C4A C5A C6A 110.3(4)
C4A C5A C10A 112.5(4)
C6A C5A C10A 111.5(4)
C4A C5A H5A 107.5
C6A C5A H5A 107.5
C10A C5A H5A 107.5
C5A C6A C7A 112.2(4)
C5A C6A H6C 109.2
C7A C6A H6C 109.2
C5A C6A H6D 109.2
C7A C6A H6D 109.2
H6C C6A H6D 107.9
C8A C7A C6A 112.1(4)
C8A C7A H7C 109.2
C6A C7A H7C 109.2
C8A C7A H7D 109.2
C6A C7A H7D 109.2
H7C C7A H7D 107.9
C7A C8A C14A 111.7(4)
C7A C8A C9A 110.7(4)
C14A C8A C9A 108.7(3)
C7A C8A H8A 108.6
C14A C8A H8A 108.6
C9A C8A H8A 108.6
C11A C9A C8A 111.4(3)
C11A C9A C10A 113.9(4)
C8A C9A C10A 112.2(3)
C11A C9A H9A 106.2
C8A C9A H9A 106.2
C10A C9A H9A 106.2
C19A C10A C1A 107.0(4)
C19A C10A C5A 109.8(4)
C1A C10A C5A 107.2(4)
C19A C10A C9A 111.4(4)
C1A C10A C9A 112.1(4)
C5A C10A C9A 109.2(4)
C9A C11A C12A 113.5(4)
C9A C11A H11C 108.9
C12A C11A H11C 108.9
C9A C11A H11D 108.9
C12A C11A H11D 108.9
H11C C11A H11D 107.7
C13A C12A C11A 111.5(4)
C13A C12A H12C 109.3
C11A C12A H12C 109.3
C13A C12A H12D 109.3
C11A C12A H12D 109.3
H12C C12A H12D 108.0
C12A C13A C14A 106.8(4)
C12A C13A C18A 111.1(4)
C14A C13A C18A 112.0(4)
C12A C13A C17A 116.8(4)
C14A C13A C17A 99.9(3)
C18A C13A C17A 109.6(4)
C15A C14A C8A 118.3(4)
C15A C14A C13A 104.8(4)
C8A C14A C13A 114.4(4)
C15A C14A H14A 106.2
C8A C14A H14A 106.2
C13A C14A H14A 106.2
C14A C15A C16A 103.9(4)
C14A C15A H15C 111.0
C16A C15A H15C 111.0
C14A C15A H15D 111.0
C16A C15A H15D 111.0
H15C C15A H15D 109.0
C15A C16A C17A 106.8(4)
C15A C16A H16C 110.4
C17A C16A H16C 110.4
C15A C16A H16D 110.4
C17A C16A H16D 110.4
H16C C16A H16D 108.6
C20A C17A C16A 113.3(4)
C20A C17A C13A 118.7(4)
C16A C17A C13A 103.0(3)
C20A C17A H17A 107.1
C16A C17A H17A 107.1
C13A C17A H17A 107.1
C13A C18A H18D 109.5
C13A C18A H18E 109.5
H18D C18A H18E 109.5
C13A C18A H18F 109.5
H18D C18A H18F 109.5
H18E C18A H18F 109.5
C10A C19A H19D 109.5
C10A C19A H19E 109.5
H19D C19A H19E 109.5
C10A C19A H19F 109.5
H19D C19A H19F 109.5
H19E C19A H19F 109.5
C17A C20A C21A 112.8(4)
C17A C20A C22A 109.7(4)
C21A C20A C22A 110.3(4)
C17A C20A H20A 108.0
C21A C20A H20A 108.0
C22A C20A H20A 108.0
C20A C21A H21D 109.5
C20A C21A H21E 109.5
H21D C21A H21E 109.5
C20A C21A H21F 109.5
H21D C21A H21F 109.5
H21E C21A H21F 109.5
C23A C22A C20A 114.4(4)
C23A C22A H22C 108.7
C20A C22A H22C 108.7
C23A C22A H22D 108.7
C20A C22A H22D 108.7
H22C C22A H22D 107.6
C24A C23A C22A 112.2(4)
C24A C23A H23C 109.2
C22A C23A H23C 109.2
C24A C23A H23D 109.2
C22A C23A H23D 109.2
H23C C23A H23D 107.9
O24A C24A O25A 123.4(5)
O24A C24A C23A 125.9(5)
O25A C24A C23A 110.7(4)
O25A C25A H25D 109.5
O25A C25A H25E 109.5
H25D C25A H25E 109.5
O25A C25A H25F 109.5
H25D C25A H25F 109.5
H25E C25A H25F 109.5
C31A C26A C27A 122.2(5)
C31A C26A O1A 128.1(5)
C27A C26A O1A 109.7(4)
O2A C27A C28A 127.3(5)
O2A C27A C26A 110.4(4)
C28A C27A C26A 122.2(5)
C27A C28A C29A 115.9(5)
C27A C28A H28A 122.0
C29A C28A H28A 122.0
C30A C29A C28A 122.0(5)
C30A C29A H29A 119.0
C28A C29A H29A 119.0
C29A C30A C31A 120.7(5)
C29A C30A H30A 119.7
C31A C30A H30A 119.7
C26A C31A C30A 116.9(5)
C26A C31A H31A 121.5
C30A C31A H31A 121.5

loop_
_geom_bond_atom_site_label_1
_geom_bond_atom_site_label_2
_geom_bond_distance
O1 C26 1.387(5)
O1 C3 1.443(6)
O2 C27 1.384(6)
O2 C3 1.460(5)
O24 C24 1.198(6)
O25 C24 1.336(6)
O25 C25 1.464(6)
C1 C2 1.523(6)
C1 C10 1.547(6)
C1 H1A 0.9900
C1 H1B 0.9900
C2 C3 1.509(6)
C2 H2A 0.9900
C2 H2B 0.9900
C3 C4 1.511(6)
C4 C5 1.539(6)
C4 H4A 0.9900
C4 H4B 0.9900
C5 C6 1.543(6)
C5 C10 1.551(6)
C5 H5 1.0000
C6 C7 1.523(7)
C6 H6A 0.9900
C6 H6B 0.9900
C7 C8 1.525(6)
C7 H7A 0.9900
C7 H7B 0.9900
C8 C14 1.520(7)
C8 C9 1.553(6)
C8 H8 1.0000
C9 C11 1.530(6)
C9 C10 1.558(7)
C9 H9 1.0000
C10 C19 1.549(6)
C11 C12 1.540(7)
C11 H11A 0.9900
C11 H11B 0.9900
C12 C13 1.536(6)
C12 H12A 0.9900
C12 H12B 0.9900
C13 C18 1.532(6)
C13 C14 1.548(6)
C13 C17 1.563(6)
C14 C15 1.531(6)
C14 H14 1.0000
C15 C16 1.549(7)
C15 H15A 0.9900
C15 H15B 0.9900
C16 C17 1.557(6)
C16 H16A 0.9900
C16 H16B 0.9900
C17 C20 1.541(6)
C17 H17 1.0000
C18 H18A 0.9800
C18 H18B 0.9800
C18 H18C 0.9800
C19 H19A 0.9800
C19 H19B 0.9800
C19 H19C 0.9800
C20 C21 1.532(7)
C20 C22 1.539(6)
C20 H20 1.0000
C21 H21A 0.9800
C21 H21B 0.9800
C21 H21C 0.9800
C22 C23 1.526(7)
C22 H22A 0.9900
C22 H22B 0.9900
C23 C24 1.498(7)
C23 H23A 0.9900
C23 H23B 0.9900
C25 H25A 0.9800
C25 H25B 0.9800
C25 H25C 0.9800
C26 C31 1.371(7)
C26 C27 1.384(7)
C27 C28 1.374(6)
C28 C29 1.397(7)
C28 H28 0.9500
C29 C30 1.382(8)
C29 H29 0.9500
C30 C31 1.394(7)
C30 H30 0.9500
C31 H31 0.9500
O1A C26A 1.387(6)
O1A C3A 1.470(6)
O2A C27A 1.373(6)
O2A C3A 1.459(5)
O24A C24A 1.189(6)
O25A C24A 1.357(6)
O25A C25A 1.451(7)
C1A C2A 1.532(6)
C1A C10A 1.549(6)
C1A H1C 0.9900
C1A H1D 0.9900
C2A C3A 1.500(6)
C2A H2C 0.9900
C2A H2D 0.9900
C3A C4A 1.507(7)
C4A C5A 1.530(6)
C4A H4C 0.9900
C4A H4D 0.9900
C5A C6A 1.536(7)
C5A C10A 1.557(6)
C5A H5A 1.0000
C6A C7A 1.540(7)
C6A H6C 0.9900
C6A H6D 0.9900
C7A C8A 1.528(6)
C7A H7C 0.9900
C7A H7D 0.9900
C8A C14A 1.537(6)
C8A C9A 1.553(6)
C8A H8A 1.0000
C9A C11A 1.531(6)
C9A C10A 1.559(6)
C9A H9A 1.0000
C10A C19A 1.549(6)
C11A C12A 1.542(6)
C11A H11C 0.9900
C11A H11D 0.9900
C12A C13A 1.536(6)
C12A H12C 0.9900
C12A H12D 0.9900
C13A C14A 1.546(6)
C13A C18A 1.546(6)
C13A C17A 1.565(6)
C14A C15A 1.523(6)
C14A H14A 1.0000
C15A C16A 1.558(7)
C15A H15C 0.9900
C15A H15D 0.9900
C16A C17A 1.563(6)
C16A H16C 0.9900
C16A H16D 0.9900
C17A C20A 1.535(6)
C17A H17A 1.0000
C18A H18D 0.9800
C18A H18E 0.9800
C18A H18F 0.9800
C19A H19D 0.9800
C19A H19E 0.9800
C19A H19F 0.9800
C20A C21A 1.535(6)
C20A C22A 1.546(6)
C20A H20A 1.0000
C21A H21D 0.9800
C21A H21E 0.9800
C21A H21F 0.9800
C22A C23A 1.532(7)
C22A H22C 0.9900
C22A H22D 0.9900
C23A C24A 1.499(7)
C23A H23C 0.9900
C23A H23D 0.9900
C25A H25D 0.9800
C25A H25E 0.9800
C25A H25F 0.9800
C26A C31A 1.345(7)
C26A C27A 1.383(7)
C27A C28A 1.373(7)
C28A C29A 1.392(8)
C28A H28A 0.9500
C29A C30A 1.376(9)
C29A H29A 0.9500
C30A C31A 1.409(8)
C30A H30A 0.9500
C31A H31A 0.9500

loop_
_geom_torsion_atom_site_label_1
_geom_torsion_atom_site_label_2
_geom_torsion_atom_site_label_3
_geom_torsion_atom_site_label_4
_geom_torsion
C10 C1 C2 C3 55.8(5)
C26 O1 C3 O2 16.5(4)
C26 O1 C3 C2 134.8(4)
C26 O1 C3 C4 -101.3(4)
C27 O2 C3 O1 -15.8(5)
C27 O2 C3 C2 -133.6(4)
C27 O2 C3 C4 101.8(4)
C1 C2 C3 O1 67.9(5)
C1 C2 C3 O2 -176.1(4)
C1 C2 C3 C4 -53.6(5)
O1 C3 C4 C5 -68.2(5)
O2 C3 C4 C5 176.0(4)
C2 C3 C4 C5 53.3(5)
C3 C4 C5 C6 -179.0(4)
C3 C4 C5 C10 -53.0(5)
C4 C5 C6 C7 71.0(5)
C10 C5 C6 C7 -54.7(5)
C5 C6 C7 C8 54.7(5)
C6 C7 C8 C14 -177.1(4)
C6 C7 C8 C9 -54.7(5)
C14 C8 C9 C11 -51.6(5)
C7 C8 C9 C11 -175.3(4)
C14 C8 C9 C10 178.8(4)
C7 C8 C9 C10 55.1(5)
C2 C1 C10 C19 -172.6(4)
C2 C1 C10 C5 -55.1(5)
C2 C1 C10 C9 65.9(5)
C4 C5 C10 C1 52.5(5)
C6 C5 C10 C1 176.7(4)
C4 C5 C10 C19 167.6(4)
C6 C5 C10 C19 -68.2(5)
C4 C5 C10 C9 -70.5(5)
C6 C5 C10 C9 53.7(5)
C11 C9 C10 C1 57.3(5)
C8 C9 C10 C1 -174.7(4)
C11 C9 C10 C19 -61.1(5)
C8 C9 C10 C19 66.9(5)
C11 C9 C10 C5 177.8(4)
C8 C9 C10 C5 -54.1(5)
C8 C9 C11 C12 52.4(5)
C10 C9 C11 C12 -178.8(4)
C9 C11 C12 C13 -56.1(5)
C11 C12 C13 C18 -66.2(5)
C11 C12 C13 C14 56.7(5)
C11 C12 C13 C17 167.7(4)
C7 C8 C14 C15 -54.8(5)
C9 C8 C14 C15 -178.1(4)
C7 C8 C14 C13 -179.1(4)
C9 C8 C14 C13 57.7(5)
C18 C13 C14 C8 61.4(5)
C12 C13 C14 C8 -60.1(5)
C17 C13 C14 C8 177.7(4)
C18 C13 C14 C15 -70.1(5)
C12 C13 C14 C15 168.5(4)
C17 C13 C14 C15 46.3(4)
C8 C14 C15 C16 -162.2(4)
C13 C14 C15 C16 -33.4(5)
C14 C15 C16 C17 7.3(5)
C15 C16 C17 C20 149.6(4)
C15 C16 C17 C13 20.9(5)
C18 C13 C17 C20 -47.6(5)
C12 C13 C17 C20 78.9(5)
C14 C13 C17 C20 -166.1(4)
C18 C13 C17 C16 78.4(4)
C12 C13 C17 C16 -155.2(4)
C14 C13 C17 C16 -40.2(4)
C16 C17 C20 C21 179.4(4)
C13 C17 C20 C21 -60.1(5)
C16 C17 C20 C22 54.4(5)
C13 C17 C20 C22 175.0(4)
C21 C20 C22 C23 69.7(5)
C17 C20 C22 C23 -165.1(4)
C20 C22 C23 C24 -172.6(4)
C25 O25 C24 O24 1.5(8)
C25 O25 C24 C23 -176.5(5)
C22 C23 C24 O24 21.8(8)
C22 C23 C24 O25 -160.2(4)
C3 O1 C26 C31 169.6(5)
C3 O1 C26 C27 -10.9(5)
C3 O2 C27 C28 -171.4(5)
C3 O2 C27 C26 9.5(5)
C31 C26 C27 C28 1.1(7)
O1 C26 C27 C28 -178.3(4)
C31 C26 C27 O2 -179.7(4)
O1 C26 C27 O2 0.8(5)
O2 C27 C28 C29 -179.8(5)
C26 C27 C28 C29 -0.8(7)
C27 C28 C29 C30 0.5(8)
C28 C29 C30 C31 -0.5(9)
C27 C26 C31 C30 -1.0(7)
O1 C26 C31 C30 178.3(5)
C29 C30 C31 C26 0.7(8)
C10A C1A C2A C3A 56.3(5)
C27A O2A C3A O1A -16.5(5)
C27A O2A C3A C2A -133.0(4)
C27A O2A C3A C4A 101.0(4)
C26A O1A C3A O2A 15.9(5)
C26A O1A C3A C2A 133.7(4)
C26A O1A C3A C4A -100.7(4)
C1A C2A C3A O2A -171.6(4)
C1A C2A C3A O1A 73.6(5)
C1A C2A C3A C4A -49.1(5)
O2A C3A C4A C5A 171.0(4)
O1A C3A C4A C5A -74.3(5)
C2A C3A C4A C5A 47.6(6)
C3A C4A C5A C6A -174.8(4)
C3A C4A C5A C10A -49.8(5)
C4A C5A C6A C7A 70.4(5)
C10A C5A C6A C7A -55.2(5)
C5A C6A C7A C8A 54.3(5)
C6A C7A C8A C14A -175.0(4)
C6A C7A C8A C9A -53.8(5)
C7A C8A C9A C11A -175.1(4)
C14A C8A C9A C11A -52.1(4)
C7A C8A C9A C10A 55.8(5)
C14A C8A C9A C10A 178.8(4)
C2A C1A C10A C19A -175.4(4)
C2A C1A C10A C5A -57.6(5)
C2A C1A C10A C9A 62.2(5)
C4A C5A C10A C19A 168.6(4)
C6A C5A C10A C19A -67.0(5)
C4A C5A C10A C1A 52.7(5)
C6A C5A C10A C1A 177.1(4)
C4A C5A C10A C9A -69.0(5)
C6A C5A C10A C9A 55.5(5)
C11A C9A C10A C19A -62.5(5)
C8A C9A C10A C19A 65.3(5)
C11A C9A C10A C1A 57.3(5)
C8A C9A C10A C1A -174.9(3)
C11A C9A C10A C5A 176.0(4)
C8A C9A C10A C5A -56.2(5)
C8A C9A C11A C12A 52.6(5)
C10A C9A C11A C12A -179.2(4)
C9A C11A C12A C13A -55.5(5)
C11A C12A C13A C14A 56.2(5)
C11A C12A C13A C18A -66.3(5)
C11A C12A C13A C17A 167.0(4)
C7A C8A C14A C15A -55.0(5)
C9A C8A C14A C15A -177.4(4)
C7A C8A C14A C13A -179.1(4)
C9A C8A C14A C13A 58.5(5)
C12A C13A C14A C15A 168.6(4)
C18A C13A C14A C15A -69.5(5)
C17A C13A C14A C15A 46.5(4)
C12A C13A C14A C8A -60.2(5)
C18A C13A C14A C8A 61.6(5)
C17A C13A C14A C8A 177.6(4)
C8A C14A C15A C16A -162.2(4)
C13A C14A C15A C16A -33.4(5)
C14A C15A C16A C17A 7.0(5)
C15A C16A C17A C20A 150.8(4)
C15A C16A C17A C13A 21.3(5)
C12A C13A C17A C20A 78.6(5)
C14A C13A C17A C20A -166.7(4)
C18A C13A C17A C20A -48.8(5)
C12A C13A C17A C16A -155.3(4)
C14A C13A C17A C16A -40.6(4)
C18A C13A C17A C16A 77.3(4)
C16A C17A C20A C21A 179.2(4)
C13A C17A C20A C21A -59.8(5)
C16A C17A C20A C22A 55.8(5)
C13A C17A C20A C22A 176.8(4)
C17A C20A C22A C23A -176.8(4)
C21A C20A C22A C23A 58.3(5)
C20A C22A C23A C24A 174.8(4)
C25A O25A C24A O24A 2.4(7)
C25A O25A C24A C23A -175.9(4)
C22A C23A C24A O24A 35.2(7)
C22A C23A C24A O25A -146.6(4)
C3A O1A C26A C31A 171.6(5)
C3A O1A C26A C27A -9.7(5)
C3A O2A C27A C28A -170.8(5)
C3A O2A C27A C26A 11.0(5)
C31A C26A C27A O2A 178.0(5)
O1A C26A C27A O2A -0.8(6)
C31A C26A C27A C28A -0.3(8)
O1A C26A C27A C28A -179.1(4)
O2A C27A C28A C29A -179.0(5)
C26A C27A C28A C29A -1.0(8)
C27A C28A C29A C30A 2.0(8)
C28A C29A C30A C31A -1.8(9)
C27A C26A C31A C30A 0.6(8)
O1A C26A C31A C30A 179.2(5)
C29A C30A C31A C26A 0.4(9)
